data_7239413
loop_
_publ_author_name
'Windle, Jonathan'
'Allison, Matthew'
'Shepherd, Helena'
'Sridharan, Visuvanathar'

_publ_section_title
;
 Sequential one-pot three component rhodium-catalysed
 isomerisation/1,3-dipolar cycloaddition cascades to fused-ring
 heterocycles
;
_journal_issue 6
_journal_name_full 'RSC Adv.'
_journal_page_first 2624
_journal_paper_doi 10.1039/C3RA45906C
_journal_volume 4
_journal_year 2014
_chemical_formula_moiety 'C17 H20 N2 O3'
_chemical_formula_sum 'C17 H20 N2 O3'
_chemical_formula_weight 300.35
_space_group_crystal_system monoclinic
_space_group_IT_number 14
_space_group_name_Hall '-P 2yn'
_space_group_name_H-M_alt 'P 1 21/n 1'
_atom_sites_solution_hydrogens geom
_atom_sites_solution_primary iterative
_atom_sites_solution_secondary difmap
_audit_creation_date 2013-07-03
_audit_creation_method
;
  Olex2 1.2
  (compiled Apr 23 2013 17:59:47, GUI svn.r4466)
;
_cell_angle_alpha 90.00
_cell_angle_beta 111.345(8)
_cell_angle_gamma 90.00
_cell_formula_units_Z 4
_cell_length_a 12.5132(9)
_cell_length_b 9.0524(4)
_cell_length_c 14.4988(10)
_cell_measurement_reflns_used 2776
_cell_measurement_temperature 101(2)
_cell_measurement_theta_max 73.8510
_cell_measurement_theta_min 4.0340
_cell_volume 1529.69(19)
_computing_cell_refinement
;
CrysAlisPro, Agilent Technologies,
Version 1.171.36.28e (release 10-06-2013 CrysAlis171 .NET)
(compiled Jun 10 2013,11:58:50)
;
_computing_data_collection
;
CrysAlisPro, Agilent Technologies,
Version 1.171.36.28e (release 10-06-2013 CrysAlis171 .NET)
(compiled Jun 10 2013,11:58:50)
;
_computing_data_reduction
;
CrysAlisPro, Agilent Technologies,
Version 1.171.36.28e (release 10-06-2013 CrysAlis171 .NET)
(compiled Jun 10 2013,11:58:50)
;
_computing_molecular_graphics
;
O. V. Dolomanov, L. J. Bourhis, R. J. Gildea, J. A. K. Howard and H. Puschmann,
OLEX2: a complete structure solution, refinement and analysis program.
J. Appl. Cryst. (2009). 42, 339-341.
;
_computing_publication_material
;
O. V. Dolomanov, L. J. Bourhis, R. J. Gildea, J. A. K. Howard and H. Puschmann,
OLEX2: a complete structure solution, refinement and analysis program.
J. Appl. Cryst. (2009). 42, 339-341.
;
_computing_structure_refinement
;
SHELXL, G.M. Sheldrick, Acta Cryst.
(2008). A64, 112-122
;
_computing_structure_solution
;
olex2.solve (L.J. Bourhis, O.V. Dolomanov, R.J. Gildea, J.A.K. Howard,
H. Puschmann, in preparation, 2011)
;
_diffrn_ambient_temperature 101(2)
_diffrn_detector_area_resol_mean 5.3095
_diffrn_measured_fraction_theta_full 0.9969
_diffrn_measured_fraction_theta_max 0.9622
_diffrn_measurement_details
;
#__ type_ start__ end____ width___ exp.time_
  1 omega -107.00  -21.00   1.0000    1.0000
omega____ theta____ kappa____ phi______ frames
    -      -38.5000  -57.0000 -180.0000 86

#__ type_ start__ end____ width___ exp.time_
  2 omega  -54.00   -5.00   1.0000    1.0000
omega____ theta____ kappa____ phi______ frames
    -      -38.5000  125.0000   30.0000 49

#__ type_ start__ end____ width___ exp.time_
  3 omega  -90.00   -5.00   1.0000    1.0000
omega____ theta____ kappa____ phi______ frames
    -      -38.5000  125.0000  120.0000 85

#__ type_ start__ end____ width___ exp.time_
  4 omega   38.00  131.00   1.0000    3.0800
omega____ theta____ kappa____ phi______ frames
    -      104.9775  -61.0000    0.0000 93

#__ type_ start__ end____ width___ exp.time_
  5 omega  100.00  133.00   1.0000    3.0800
omega____ theta____ kappa____ phi______ frames
    -      104.9775  125.0000  -30.0000 33

#__ type_ start__ end____ width___ exp.time_
  6 omega  150.00  175.00   1.0000    3.0800
omega____ theta____ kappa____ phi______ frames
    -      104.9775  125.0000  -30.0000 25

#__ type_ start__ end____ width___ exp.time_
  7 omega   35.00   97.00   1.0000    3.0800
omega____ theta____ kappa____ phi______ frames
    -      104.9775  -45.0000 -120.0000 62

#__ type_ start__ end____ width___ exp.time_
  8 omega   51.00   82.00   1.0000    3.0800
omega____ theta____ kappa____ phi______ frames
    -      104.9775  -30.0000 -180.0000 31

#__ type_ start__ end____ width___ exp.time_
  9 omega   37.00   89.00   1.0000    3.0800
omega____ theta____ kappa____ phi______ frames
    -      104.9775  -45.0000 -180.0000 52

#__ type_ start__ end____ width___ exp.time_
 10 omega   79.00  173.00   1.0000    3.0800
omega____ theta____ kappa____ phi______ frames
    -      104.9775   61.0000  150.0000 94
;
_diffrn_measurement_device_type 'SuperNova, Dual, Cu at zero, Atlas'
_diffrn_measurement_method '\w scans'
_diffrn_orient_matrix_UB_11 -0.0900150000
_diffrn_orient_matrix_UB_12 0.0241116000
_diffrn_orient_matrix_UB_13 -0.1045860000
_diffrn_orient_matrix_UB_21 0.0912962000
_diffrn_orient_matrix_UB_22 0.0764018000
_diffrn_orient_matrix_UB_23 -0.0317048000
_diffrn_orient_matrix_UB_31 0.0319845000
_diffrn_orient_matrix_UB_32 -0.1500988000
_diffrn_orient_matrix_UB_33 -0.0327742000
_diffrn_radiation_monochromator mirror
_diffrn_radiation_type 'Cu K\a'
_diffrn_radiation_wavelength 1.5418
_diffrn_reflns_av_R_equivalents 0.0405
_diffrn_reflns_av_unetI/netI 0.0471
_diffrn_reflns_limit_h_max 14
_diffrn_reflns_limit_h_min -14
_diffrn_reflns_limit_k_max 7
_diffrn_reflns_limit_k_min -10
_diffrn_reflns_limit_l_max 16
_diffrn_reflns_limit_l_min -17
_diffrn_reflns_number 5359
_diffrn_reflns_theta_full 66.50
_diffrn_reflns_theta_max 66.56
_diffrn_reflns_theta_min 4.01
_diffrn_source 'SuperNova (Cu) X-ray Source'
_exptl_absorpt_coefficient_mu 0.732
_exptl_absorpt_correction_T_max 1.00000
_exptl_absorpt_correction_T_min 0.78019
_exptl_absorpt_correction_type multi-scan
_exptl_absorpt_process_details
;
CrysAlisPro, Agilent Technologies,
Version 1.171.36.28e (release 10-06-2013 CrysAlis171 .NET)
(compiled Jun 10 2013,11:58:50)
Empirical absorption correction using spherical harmonics,
 implemented in SCALE3 ABSPACK scaling algorithm.
;
_exptl_crystal_colour yellow
_exptl_crystal_colour_primary yellow
_exptl_crystal_density_diffrn 1.304
_exptl_crystal_density_method 'not measured'
_exptl_crystal_F_000 640
_exptl_crystal_size_max 0.3
_exptl_crystal_size_mid 0.2
_exptl_crystal_size_min 0.15
_refine_diff_density_max 0.272
_refine_diff_density_min -0.268
_refine_diff_density_rms 0.049
_refine_ls_extinction_method none
_refine_ls_goodness_of_fit_ref 1.048
_refine_ls_hydrogen_treatment mixed
_refine_ls_matrix_type full
_refine_ls_number_parameters 202
_refine_ls_number_reflns 2696
_refine_ls_number_restraints 0
_refine_ls_restrained_S_all 1.048
_refine_ls_R_factor_all 0.0511
_refine_ls_R_factor_gt 0.0422
_refine_ls_shift/su_max 0.001
_refine_ls_shift/su_mean 0.000
_refine_ls_structure_factor_coef Fsqd
_refine_ls_weighting_details 'calc w=1/[\s^2^(Fo^2^)+(0.0532P)^2^+0.1715P] where P=(Fo^2^+2Fc^2^)/3'
_refine_ls_weighting_scheme calc
_refine_ls_wR_factor_gt 0.1025
_refine_ls_wR_factor_ref 0.1111
_reflns_number_gt 2244
_reflns_number_total 2696
_reflns_threshold_expression >2sigma(I)
_cod_data_source_file c3ra45906c.txt
_cod_data_source_block jw19_a_manual
_cod_original_cell_volume 1529.67(17)
_cod_database_code 7239413
_chemical_oxdiff_formula 'C11 H10 N O'
_reflns_odcompleteness_completeness 99.69
_reflns_odcompleteness_iscentric 1
_reflns_odcompleteness_theta 66.97
_olex2_refinement_description
;
1. Fixed Uiso
 At 1.2 times of:
  All C(H) groups, All C(H,H) groups
 At 1.5 times of:
  All C(H,H,H) groups
2.a Ternary CH refined with riding coordinates:
 C10(H10), C9(H9), C8(H8), C11(H11)
2.b Secondary CH2 refined with riding coordinates:
 C16(H16A,H16B)
2.c Aromatic/amide H refined with riding coordinates:
 C4(H4), C5(H5), C3(H3), C1(H1), C2(H2)
2.d Idealised Me refined as rotating group:
 C17(H17A,H17B,H17C), C15(H15A,H15B,H15C), C14(H14A,H14B,H14C)
;

loop_
_space_group_symop_id
_space_group_symop_operation_xyz
1 'x, y, z'
2 '-x+1/2, y+1/2, -z+1/2'
3 '-x, -y, -z'
4 'x-1/2, -y-1/2, z-1/2'

loop_
_atom_site_label
_atom_site_type_symbol
_atom_site_fract_x
_atom_site_fract_y
_atom_site_fract_z
_atom_site_U_iso_or_equiv
_atom_site_adp_type
_atom_site_occupancy
_atom_site_symmetry_multiplicity
_atom_site_calc_flag
_atom_site_refinement_flags
O2 O 0.14521(10) -0.16303(12) 0.61687(9) 0.0276(3) Uani 1 1 d .
O1 O 0.09532(10) 0.39913(11) 0.66946(8) 0.0224(3) Uani 1 1 d .
O3 O 0.47814(10) 0.03963(13) 0.61821(10) 0.0293(3) Uani 1 1 d .
N1 N 0.31451(12) -0.08640(14) 0.60497(10) 0.0210(3) Uani 1 1 d .
N2 N 0.17921(11) 0.25630(13) 0.53123(10) 0.0183(3) Uani 1 1 d .
C13 C 0.38566(14) 0.03640(17) 0.62724(12) 0.0207(3) Uani 1 1 d .
C4 C -0.17973(14) 0.01782(18) 0.64311(12) 0.0246(4) Uani 1 1 d .
H4 H -0.2047 -0.0785 0.6254 0.029 Uiso 1 1 calc R
C5 C -0.08040(14) 0.06796(17) 0.63181(11) 0.0206(3) Uani 1 1 d .
H5 H -0.0383 0.0044 0.6077 0.025 Uiso 1 1 calc R
C12 C 0.21765(14) -0.06860(16) 0.62680(11) 0.0198(3) Uani 1 1 d .
C10 C 0.32920(13) 0.15779(16) 0.66613(11) 0.0179(3) Uani 1 1 d .
H10 H 0.3774 0.1846 0.7341 0.021 Uiso 1 1 calc R
C17 C 0.49081(15) 0.39346(19) 0.61745(14) 0.0287(4) Uani 1 1 d .
H17A H 0.5371 0.4228 0.5804 0.043 Uiso 1 1 calc R
H17B H 0.5274 0.3132 0.6607 0.043 Uiso 1 1 calc R
H17C H 0.4819 0.4755 0.6560 0.043 Uiso 1 1 calc R
C15 C 0.11334(14) 0.37210(18) 0.46447(13) 0.0239(4) Uani 1 1 d .
H15A H 0.0350 0.3409 0.4334 0.036 Uiso 1 1 calc R
H15B H 0.1454 0.3905 0.4147 0.036 Uiso 1 1 calc R
H15C H 0.1163 0.4609 0.5015 0.036 Uiso 1 1 calc R
C9 C 0.21591(13) 0.08814(16) 0.66321(11) 0.0183(3) Uani 1 1 d .
H9 H 0.2093 0.0899 0.7285 0.022 Uiso 1 1 calc R
C3 C -0.24195(15) 0.11102(19) 0.68083(13) 0.0265(4) Uani 1 1 d .
H3 H -0.3088 0.0777 0.6879 0.032 Uiso 1 1 calc R
C7 C 0.05970(14) 0.27547(16) 0.64036(11) 0.0180(3) Uani 1 1 d .
C14 C 0.34472(16) -0.22515(18) 0.56990(14) 0.0287(4) Uani 1 1 d .
H14A H 0.4015 -0.2072 0.5411 0.043 Uiso 1 1 calc R
H14B H 0.2776 -0.2674 0.5209 0.043 Uiso 1 1 calc R
H14C H 0.3749 -0.2924 0.6245 0.043 Uiso 1 1 calc R
C8 C 0.11933(13) 0.17954(16) 0.58626(11) 0.0177(3) Uani 1 1 d .
H8 H 0.0630 0.1118 0.5416 0.021 Uiso 1 1 calc R
C1 C -0.10546(14) 0.30539(18) 0.69572(12) 0.0215(3) Uani 1 1 d .
H1 H -0.0806 0.4016 0.7139 0.026 Uiso 1 1 calc R
C6 C -0.04318(14) 0.21327(17) 0.65629(11) 0.0188(3) Uani 1 1 d .
C16 C 0.37340(14) 0.34409(17) 0.54642(12) 0.0229(4) Uani 1 1 d .
H16A H 0.3830 0.2619 0.5072 0.027 Uiso 1 1 calc R
H16B H 0.3379 0.4245 0.5015 0.027 Uiso 1 1 calc R
C11 C 0.29405(14) 0.29724(16) 0.59986(11) 0.0186(3) Uani 1 1 d .
H11 H 0.2865 0.3800 0.6406 0.022 Uiso 1 1 calc R
C2 C -0.20371(15) 0.25462(19) 0.70796(13) 0.0257(4) Uani 1 1 d .
H2 H -0.2444 0.3167 0.7344 0.031 Uiso 1 1 calc R

loop_
_atom_site_aniso_label
_atom_site_aniso_U_11
_atom_site_aniso_U_22
_atom_site_aniso_U_33
_atom_site_aniso_U_23
_atom_site_aniso_U_13
_atom_site_aniso_U_12
O2 0.0270(7) 0.0185(6) 0.0365(7) 0.0017(5) 0.0104(5) -0.0024(5)
O1 0.0236(6) 0.0184(6) 0.0250(6) -0.0042(4) 0.0085(5) -0.0016(4)
O3 0.0230(7) 0.0271(6) 0.0405(7) 0.0033(5) 0.0147(5) 0.0056(5)
N1 0.0239(7) 0.0180(6) 0.0196(7) -0.0003(5) 0.0063(6) 0.0037(5)
N2 0.0177(7) 0.0182(6) 0.0178(7) 0.0023(5) 0.0051(5) 0.0005(5)
C13 0.0203(8) 0.0205(7) 0.0192(8) 0.0038(6) 0.0047(6) 0.0039(6)
C4 0.0280(9) 0.0222(8) 0.0241(8) 0.0006(6) 0.0101(7) -0.0033(6)
C5 0.0242(9) 0.0213(7) 0.0176(8) -0.0005(6) 0.0092(7) 0.0005(6)
C12 0.0224(8) 0.0184(7) 0.0164(7) 0.0028(6) 0.0043(6) 0.0021(6)
C10 0.0188(8) 0.0172(7) 0.0163(7) 0.0003(6) 0.0050(6) 0.0003(6)
C17 0.0232(9) 0.0254(8) 0.0368(10) 0.0028(7) 0.0102(8) -0.0022(7)
C15 0.0205(8) 0.0250(8) 0.0242(8) 0.0070(6) 0.0057(7) 0.0018(6)
C9 0.0195(8) 0.0191(7) 0.0166(7) 0.0010(6) 0.0068(6) 0.0019(6)
C3 0.0218(9) 0.0331(9) 0.0272(9) 0.0023(7) 0.0119(7) -0.0023(7)
C7 0.0180(8) 0.0184(7) 0.0157(7) 0.0025(6) 0.0039(6) 0.0027(6)
C14 0.0322(10) 0.0213(8) 0.0290(9) -0.0033(7) 0.0069(8) 0.0081(7)
C8 0.0180(8) 0.0170(7) 0.0180(7) 0.0006(6) 0.0062(6) -0.0008(6)
C1 0.0208(8) 0.0225(7) 0.0202(8) -0.0012(6) 0.0061(7) 0.0007(6)
C6 0.0181(8) 0.0236(7) 0.0140(7) 0.0010(6) 0.0047(6) 0.0028(6)
C16 0.0230(9) 0.0229(8) 0.0241(8) 0.0038(6) 0.0101(7) -0.0005(6)
C11 0.0199(8) 0.0174(7) 0.0178(8) 0.0001(6) 0.0062(6) 0.0006(6)
C2 0.0223(9) 0.0304(9) 0.0271(9) -0.0039(7) 0.0121(7) 0.0036(7)

loop_
_atom_type_symbol
_atom_type_description
_atom_type_scat_dispersion_real
_atom_type_scat_dispersion_imag
_atom_type_scat_source
C C 0.0181 0.0091 'International Tables Vol C Tables 4.2.6.8 and 6.1.1.4'
H H 0.0000 0.0000 'International Tables Vol C Tables 4.2.6.8 and 6.1.1.4'
N N 0.0311 0.0180 'International Tables Vol C Tables 4.2.6.8 and 6.1.1.4'
O O 0.0492 0.0322 'International Tables Vol C Tables 4.2.6.8 and 6.1.1.4'

loop_
_exptl_crystal_face_index_h
_exptl_crystal_face_index_k
_exptl_crystal_face_index_l
_exptl_crystal_face_perp_dist
_exptl_oxdiff_crystal_face_indexfrac_h
_exptl_oxdiff_crystal_face_indexfrac_k
_exptl_oxdiff_crystal_face_indexfrac_l
_exptl_oxdiff_crystal_face_x
_exptl_oxdiff_crystal_face_y
_exptl_oxdiff_crystal_face_z
5 -4 2 0.1067 5.0522 -3.8056 1.7207 -0.7265 0.1159 0.6764
3 -5 -3 0.0855 3.3577 -5.1758 -3.4038 -0.0711 0.0190 0.9958
-2 -2 -7 0.1350 -2.4291 -1.7335 -6.9499 0.9037 -0.1339 0.4103
-4 5 1 0.1175 -4.3958 4.9178 1.2633 0.3822 -0.0656 -0.9202
2 2 7 0.0859 2.4877 1.6690 6.9349 -0.9090 0.1348 -0.3982
-5 -4 5 0.0280 -4.9491 -4.3525 4.5346 -0.1337 -0.9281 0.3464
-7 1 7 0.0341 -6.9294 0.7825 7.3372 -0.1247 -0.8055 -0.5796
3 5 -3 0.1111 3.3047 5.2896 -2.6855 0.1109 0.7910 -0.6003
7 0 -7 0.1173 7.0419 0.0984 -7.3279 0.1349 0.8827 0.4506
-2 -4 -5 0.1010 -2.0216 -4.0005 -4.9954 0.6080 -0.3318 0.6995
2 4 5 0.1010 2.0216 4.0005 4.9954 -0.6080 0.3318 -0.6995
-5 5 3 0.1141 -4.9951 4.9930 2.9935 0.2569 -0.1695 -1.0073

loop_
_geom_angle_atom_site_label_1
_geom_angle_atom_site_label_2
_geom_angle_atom_site_label_3
_geom_angle
C13 N1 C14 123.14(15)
C12 N1 C13 113.52(13)
C12 N1 C14 123.14(14)
C15 N2 C11 116.44(12)
C8 N2 C15 115.28(13)
C8 N2 C11 108.76(12)
O3 C13 N1 123.48(15)
O3 C13 C10 127.83(15)
N1 C13 C10 108.66(13)
C5 C4 C3 120.17(15)
C4 C5 C6 120.52(15)
O2 C12 N1 125.06(15)
O2 C12 C9 126.48(15)
N1 C12 C9 108.46(13)
C13 C10 C9 103.97(12)
C13 C10 C11 115.07(13)
C9 C10 C11 105.44(12)
C12 C9 C10 105.26(13)
C12 C9 C8 110.77(12)
C10 C9 C8 105.66(12)
C4 C3 C2 119.65(16)
O1 C7 C8 120.74(15)
O1 C7 C6 121.13(14)
C6 C7 C8 118.13(13)
N2 C8 C9 103.13(12)
N2 C8 C7 116.98(12)
C7 C8 C9 109.31(12)
C2 C1 C6 120.54(15)
C5 C6 C7 122.71(14)
C5 C6 C1 118.79(15)
C1 C6 C7 118.50(14)
C17 C16 C11 112.60(14)
N2 C11 C10 101.63(12)
N2 C11 C16 112.57(13)
C16 C11 C10 116.81(13)
C1 C2 C3 120.29(16)

loop_
_geom_bond_atom_site_label_1
_geom_bond_atom_site_label_2
_geom_bond_distance
O2 C12 1.216(2)
O1 C7 1.2219(19)
O3 C13 1.211(2)
N1 C13 1.387(2)
N1 C12 1.369(2)
N1 C14 1.456(2)
N2 C15 1.461(2)
N2 C8 1.455(2)
N2 C11 1.467(2)
C13 C10 1.521(2)
C4 C5 1.388(2)
C4 C3 1.388(2)
C5 C6 1.397(2)
C12 C9 1.517(2)
C10 C9 1.538(2)
C10 C11 1.550(2)
C17 C16 1.522(2)
C9 C8 1.552(2)
C3 C2 1.391(3)
C7 C8 1.534(2)
C7 C6 1.498(2)
C1 C6 1.398(2)
C1 C2 1.383(2)
C16 C11 1.525(2)
